data_4334507
loop_
_publ_author_name
'Vadapalli Chandrasekhar'
'Prasenjit Bag'
'Enrique Colacio'

_publ_section_title
;
 Octanuclear {Ln(III)8} (Ln = Gd, Tb, Dy, Ho) Macrocyclic Complexes in a
 Cyclooctadiene-like Conformation: Manifestation of Slow Relaxation of
 Magnetization in the Dy(III) Derivative
;
_journal_name_full 'Inorganic Chemistry'
_journal_page_first 4562
_journal_page_last 4570
_journal_paper_doi 10.1021/ic400091j
_journal_volume 52
_journal_year 2013
_chemical_formula_sum 'C112 H192 N16 O48 Tb8'
_chemical_formula_weight 3802.26
_chemical_name_systematic
; 
 ? 
;
_space_group_IT_number 88
_symmetry_cell_setting tetragonal
_symmetry_space_group_name_Hall '-I 4ad'
_symmetry_space_group_name_H-M 'I 41/a :2'
_atom_sites_solution_hydrogens geom
_atom_sites_solution_primary direct
_atom_sites_solution_secondary difmap
_audit_creation_method SHELXL-97
_cell_angle_alpha 90.00
_cell_angle_beta 90.00
_cell_angle_gamma 90.00
_cell_formula_units_Z 4
_cell_length_a 18.261(3)
_cell_length_b 18.261(3)
_cell_length_c 44.911(9)
_cell_measurement_reflns_used 8899
_cell_measurement_temperature 100(2)
_cell_measurement_theta_max 27.16
_cell_measurement_theta_min 2.40
_cell_volume 14976(5)
_computing_cell_refinement 'Bruker XSCANS'
_computing_data_collection 'Bruker XSCANS'
_computing_data_reduction 'Bruker SHELXTL'
_computing_molecular_graphics 'Bruker SHELXTL'
_computing_publication_material 'Bruker SHELXTL'
_computing_structure_refinement 'Bruker SHELXTL'
_computing_structure_solution 'Bruker SHELXTL'
_diffrn_ambient_temperature 100(2)
_diffrn_measured_fraction_theta_full 0.998
_diffrn_measured_fraction_theta_max 0.998
_diffrn_radiation_monochromator graphite
_diffrn_radiation_source 'fine-focus sealed tube'
_diffrn_radiation_type MoK\a
_diffrn_radiation_wavelength 0.71073
_diffrn_reflns_av_R_equivalents 0.0549
_diffrn_reflns_av_sigmaI/netI 0.0350
_diffrn_reflns_limit_h_max 22
_diffrn_reflns_limit_h_min -22
_diffrn_reflns_limit_k_max 22
_diffrn_reflns_limit_k_min -22
_diffrn_reflns_limit_l_max 54
_diffrn_reflns_limit_l_min -38
_diffrn_reflns_number 40483
_diffrn_reflns_theta_full 25.50
_diffrn_reflns_theta_max 25.50
_diffrn_reflns_theta_min 2.23
_exptl_absorpt_coefficient_mu 3.806
_exptl_absorpt_correction_T_max 1.000
_exptl_absorpt_correction_T_min 0.585045
_exptl_absorpt_correction_type empirical
_exptl_absorpt_process_details SADABS
_exptl_crystal_density_diffrn 1.686
_exptl_crystal_F_000 7520
_exptl_crystal_size_max 0.14
_exptl_crystal_size_mid 0.115
_exptl_crystal_size_min 0.09
_refine_diff_density_max 2.595
_refine_diff_density_min -1.257
_refine_diff_density_rms 0.183
_refine_ls_extinction_method none
_refine_ls_goodness_of_fit_ref 1.051
_refine_ls_hydrogen_treatment mixed
_refine_ls_matrix_type fullcycle
_refine_ls_number_parameters 433
_refine_ls_number_reflns 6960
_refine_ls_number_restraints 15
_refine_ls_restrained_S_all 1.284
_refine_ls_R_factor_all 0.0585
_refine_ls_R_factor_gt 0.0475
_refine_ls_shift/su_max 0.000
_refine_ls_shift/su_mean 0.000
_refine_ls_structure_factor_coef Fsqd
_refine_ls_weighting_details 'calc w=1/[\s^2^(Fo^2^)+(0.0675P)^2^+222.7720P] where P=(Fo^2^+2Fc^2^)/3'
_refine_ls_weighting_scheme calc
_refine_ls_wR_factor_gt 0.1242
_refine_ls_wR_factor_ref 0.1333
_reflns_number_gt 5730
_reflns_number_total 6960
_reflns_threshold_expression >2sigma(I)
_cod_data_source_file ic400091j_si_001_2.cif
_cod_data_source_block Tb8
_cod_original_cell_volume 14975(4)
_cod_original_sg_symbol_H-M 'I 41/a'
_cod_original_formula_sum 'C112 H192 N16 O48 Tb8 '
_cod_database_code 4334507

loop_
_symmetry_equiv_pos_as_xyz
'x, y, z'
'-x+1/2, -y, z+1/2'
'-y+3/4, x+1/4, z+1/4'
'y+3/4, -x+3/4, z+3/4'
'x+1/2, y+1/2, z+1/2'
'-x+1, -y+1/2, z+1'
'-y+5/4, x+3/4, z+3/4'
'y+5/4, -x+5/4, z+5/4'
'-x, -y, -z'
'x-1/2, y, -z-1/2'
'y-3/4, -x-1/4, -z-1/4'
'-y-3/4, x-3/4, -z-3/4'
'-x+1/2, -y+1/2, -z+1/2'
'x, y+1/2, -z'
'y-1/4, -x+1/4, -z+1/4'
'-y-1/4, x-1/4, -z-1/4'

loop_
_atom_site_label
_atom_site_type_symbol
_atom_site_fract_x
_atom_site_fract_y
_atom_site_fract_z
_atom_site_U_iso_or_equiv
_atom_site_adp_type
_atom_site_occupancy
_atom_site_symmetry_multiplicity
_atom_site_calc_flag
_atom_site_refinement_flags
Tb1 Tb 0.23285(2) 0.31740(2) 0.099590(9) 0.025 Uani 1 1 d .
Tb2 Tb 0.19025(2) 0.11085(2) 0.095980(9) 0.025 Uani 1 1 d .
O1 O 0.0959(4) 0.0507(3) 0.03232(14) 0.035 Uani 1 1 d .
H1 H 0.0779 0.0214 0.0441 0.052 Uiso 1 1 calc R
O2 O 0.1575(3) 0.2266(3) 0.07723(12) 0.026 Uani 1 1 d .
O3 O 0.1945(3) 0.4401(3) 0.10651(13) 0.029 Uani 1 1 d .
O4 O 0.2648(3) 0.2007(3) 0.11477(13) 0.028 Uani 1 1 d .
O5 O 0.2715(3) 0.1323(4) 0.05192(14) 0.032 Uani 1 1 d D
H5 H 0.266(4) 0.162(4) 0.0383(14) 0.048 Uiso 1 1 d D
O6 O 0.1498(3) 0.3239(3) 0.13706(13) 0.027 Uani 1 1 d .
O7 O 0.3263(4) 0.3861(4) 0.07176(14) 0.038 Uani 1 1 d .
O8 O 0.3056(4) 0.2749(4) 0.05532(15) 0.038 Uani 1 1 d .
O9 O 0.3176(3) 0.3529(4) 0.13686(13) 0.034 Uani 1 1 d .
O10 O 0.2612(3) 0.4198(4) 0.17167(13) 0.034 Uani 1 1 d .
N1 N 0.1178(4) 0.1134(4) 0.04764(16) 0.028 Uani 1 1 d .
N2 N 0.1223(4) 0.3018(4) 0.03797(15) 0.026 Uani 1 1 d .
N3 N 0.1559(4) 0.3566(4) 0.05558(15) 0.027 Uani 1 1 d .
N4 N 0.3216(4) 0.0609(4) 0.10125(16) 0.032 Uani 1 1 d .
O11 O 0.5443(15) 0.9727(15) 0.0939(6) 0.217 Uani 1 1 d DU
H11 H 0.5783 0.9624 0.0827 0.326 Uiso 1 1 calc R
C1 C 0.0605(5) 0.1773(5) 0.00562(19) 0.032 Uani 1 1 d .
H1A H 0.0755 0.1378 -0.0071 0.048 Uiso 1 1 calc R
H1B H 0.0712 0.2232 -0.0039 0.048 Uiso 1 1 calc R
H1C H 0.0089 0.1740 0.0093 0.048 Uiso 1 1 calc R
C2 C 0.1007(5) 0.1730(5) 0.03426(18) 0.026 Uani 1 1 d .
C3 C 0.1276(5) 0.2380(5) 0.05082(18) 0.025 Uani 1 1 d .
C4 C 0.1513(5) 0.4208(5) 0.04377(18) 0.026 Uani 1 1 d .
H4 H 0.1250 0.4258 0.0261 0.031 Uiso 1 1 calc R
C5 C 0.1848(5) 0.4855(5) 0.05650(19) 0.028 Uani 1 1 d .
C6 C 0.1954(5) 0.5441(5) 0.0367(2) 0.031 Uani 1 1 d .
H6 H 0.1802 0.5389 0.0171 0.037 Uiso 1 1 calc R
C7 C 0.2275(5) 0.6087(5) 0.0453(2) 0.034 Uani 1 1 d .
C8 C 0.2440(7) 0.6689(6) 0.0232(2) 0.044 Uani 1 1 d .
H8A H 0.2570 0.6476 0.0044 0.067 Uiso 1 1 calc R
H8B H 0.2839 0.6981 0.0304 0.067 Uiso 1 1 calc R
H8C H 0.2014 0.6992 0.0208 0.067 Uiso 1 1 calc R
C9 C 0.2451(5) 0.6166(5) 0.0754(2) 0.034 Uani 1 1 d .
H9 H 0.2651 0.6606 0.0819 0.041 Uiso 1 1 calc R
C10 C 0.2336(5) 0.5609(6) 0.09556(19) 0.033 Uani 1 1 d .
C11 C 0.2048(5) 0.4938(5) 0.08653(19) 0.027 Uani 1 1 d .
C12 C 0.3237(6) -0.0030(5) 0.12171(19) 0.035 Uani 1 1 d .
H12A H 0.3711 -0.0267 0.1199 0.042 Uiso 1 1 calc R
H12B H 0.2867 -0.0379 0.1155 0.042 Uiso 1 1 calc R
C13 C 0.3708(5) 0.1210(6) 0.1110(2) 0.037 Uani 1 1 d .
H13A H 0.3925 0.1439 0.0936 0.045 Uiso 1 1 calc R
H13B H 0.4102 0.1007 0.1229 0.045 Uiso 1 1 calc R
C14 C 0.3306(5) 0.1791(5) 0.12910(19) 0.030 Uani 1 1 d .
H14A H 0.3194 0.1597 0.1487 0.036 Uiso 1 1 calc R
H14B H 0.3621 0.2215 0.1316 0.036 Uiso 1 1 calc R
C15 C 0.3424(6) 0.0367(7) 0.0713(2) 0.045 Uani 1 1 d D
H15A H 0.3115 -0.0045 0.0659 0.054 Uiso 1 1 calc R
H15B H 0.3924 0.0189 0.0721 0.054 Uiso 1 1 calc R
C16 C 0.3375(6) 0.0919(6) 0.0474(2) 0.044 Uani 1 1 d .
H16A H 0.3794 0.1244 0.0481 0.053 Uiso 1 1 calc R
H16B H 0.3366 0.0681 0.0281 0.053 Uiso 1 1 calc R
C17 C 0.1184(6) 0.2585(6) 0.1498(2) 0.036 Uani 1 1 d .
H17A H 0.1512 0.2389 0.1645 0.054 Uiso 1 1 calc R
H17B H 0.1108 0.2228 0.1344 0.054 Uiso 1 1 calc R
H17C H 0.0724 0.2702 0.1589 0.054 Uiso 1 1 calc R
C18 C 0.3848(6) 0.3525(6) 0.0259(2) 0.040 Uani 1 1 d .
C19 C 0.3572(8) 0.4221(9) 0.0107(3) 0.078 Uani 1 1 d .
H19A H 0.3922 0.4378 -0.0040 0.117 Uiso 1 1 calc R
H19B H 0.3508 0.4600 0.0253 0.117 Uiso 1 1 calc R
H19C H 0.3111 0.4124 0.0011 0.117 Uiso 1 1 calc R
C20 C 0.4621(7) 0.3715(9) 0.0381(3) 0.074 Uani 1 1 d .
H20A H 0.4796 0.3318 0.0502 0.112 Uiso 1 1 calc R
H20B H 0.4595 0.4153 0.0498 0.112 Uiso 1 1 calc R
H20C H 0.4952 0.3790 0.0217 0.112 Uiso 1 1 calc R
C21 C 0.3923(9) 0.2885(8) 0.0057(3) 0.080 Uani 1 1 d .
H21A H 0.3467 0.2802 -0.0044 0.119 Uiso 1 1 calc R
H21B H 0.4050 0.2460 0.0172 0.119 Uiso 1 1 calc R
H21C H 0.4300 0.2981 -0.0087 0.119 Uiso 1 1 calc R
C22 C 0.3173(5) 0.3864(6) 0.1615(2) 0.036 Uani 1 1 d .
C23 C 0.3857(6) 0.3859(9) 0.1801(3) 0.061 Uani 1 1 d .
C24 C 0.3837(14) 0.2984(14) 0.1950(6) 0.159 Uani 1 1 d .
H24A H 0.4304 0.2754 0.1921 0.238 Uiso 1 1 calc R
H24B H 0.3464 0.2702 0.1853 0.238 Uiso 1 1 calc R
H24C H 0.3733 0.3012 0.2159 0.238 Uiso 1 1 calc R
C25 C 0.3806(9) 0.4194(17) 0.2075(4) 0.157 Uani 1 1 d .
H25A H 0.4165 0.3989 0.2207 0.236 Uiso 1 1 calc R
H25B H 0.3326 0.4116 0.2156 0.236 Uiso 1 1 calc R
H25C H 0.3893 0.4710 0.2054 0.236 Uiso 1 1 calc R
C26 C 0.4527(7) 0.3748(11) 0.1638(3) 0.085 Uani 1 1 d .
H26A H 0.4566 0.4111 0.1484 0.127 Uiso 1 1 calc R
H26B H 0.4525 0.3269 0.1551 0.127 Uiso 1 1 calc R
H26C H 0.4935 0.3792 0.1772 0.127 Uiso 1 1 calc R
O13 O 0.4515(10) 0.5947(8) 0.0487(4) 0.136 Uani 1 1 d G
H13C H 0.4365 0.6384 0.0509 0.203 Uiso 1 1 d G
H13D H 0.4367 0.5686 0.0632 0.203 Uiso 1 1 d G
C27 C 0.3365(5) 0.3363(6) 0.0530(2) 0.032 Uani 1 1 d .
C32 C 0.5427(13) 0.9178(13) 0.1203(5) 0.130 Uani 1 1 d DU
H32A H 0.5866 0.9230 0.1318 0.194 Uiso 1 1 calc R
H32B H 0.5395 0.8688 0.1127 0.194 Uiso 1 1 calc R
H32C H 0.5009 0.9278 0.1326 0.194 Uiso 1 1 calc R

loop_
_atom_site_aniso_label
_atom_site_aniso_U_11
_atom_site_aniso_U_22
_atom_site_aniso_U_33
_atom_site_aniso_U_23
_atom_site_aniso_U_13
_atom_site_aniso_U_12
Tb1 0.026 0.033 0.016 0.000 0.000 -0.001
Tb2 0.030 0.030 0.015 0.000 0.000 0.004
O1 0.053 0.030 0.021 -0.003 -0.001 -0.003
O2 0.030 0.033 0.015 0.001 -0.001 0.002
O3 0.034 0.034 0.017 0.004 -0.001 -0.009
O4 0.025 0.039 0.021 0.002 -0.004 0.005
O5 0.033 0.041 0.023 0.000 0.000 0.007
O6 0.030 0.030 0.020 0.003 0.003 -0.003
O7 0.043 0.049 0.023 -0.001 0.003 -0.010
O8 0.040 0.041 0.032 0.003 0.010 -0.001
O9 0.030 0.050 0.021 -0.001 -0.002 -0.001
O10 0.030 0.053 0.019 0.000 -0.002 -0.005
N1 0.036 0.026 0.021 -0.002 0.000 0.003
N2 0.033 0.027 0.018 -0.001 -0.002 -0.001
N3 0.030 0.037 0.015 -0.006 -0.001 0.002
N4 0.038 0.038 0.020 0.000 0.008 0.006
O11 0.218 0.218 0.217 0.000 0.000 0.001
C1 0.043 0.034 0.020 0.000 -0.004 0.004
C2 0.028 0.035 0.016 -0.003 -0.001 0.004
C3 0.025 0.032 0.017 0.002 0.005 0.008
C4 0.032 0.036 0.010 -0.004 0.004 -0.004
C5 0.029 0.036 0.019 0.000 0.001 0.001
C6 0.033 0.036 0.024 0.000 -0.001 0.002
C7 0.041 0.034 0.026 0.001 0.006 -0.002
C8 0.072 0.031 0.030 0.002 0.011 -0.003
C9 0.041 0.037 0.024 0.001 0.005 -0.006
C10 0.038 0.046 0.016 0.000 -0.001 -0.014
C11 0.025 0.037 0.019 0.001 0.004 0.000
C12 0.043 0.040 0.022 0.003 0.002 0.018
C13 0.029 0.052 0.031 0.007 -0.002 0.008
C14 0.030 0.041 0.019 0.007 -0.006 0.005
C15 0.047 0.065 0.023 0.001 0.008 0.022
C16 0.048 0.060 0.024 0.006 0.010 0.019
C17 0.041 0.037 0.031 -0.004 0.001 0.003
C18 0.035 0.052 0.033 0.004 0.006 0.001
C19 0.069 0.099 0.066 0.032 0.015 0.010
C20 0.046 0.107 0.070 -0.001 0.009 -0.016
C21 0.089 0.081 0.069 -0.029 0.047 -0.033
C22 0.035 0.052 0.021 -0.001 -0.007 -0.003
C23 0.034 0.111 0.036 -0.020 -0.011 -0.002
C24 0.160 0.163 0.154 0.057 -0.105 -0.026
C25 0.057 0.343 0.073 -0.093 -0.023 0.032
C26 0.039 0.169 0.045 -0.019 -0.014 0.009
O13 0.169 0.118 0.120 -0.039 0.061 -0.109
C27 0.025 0.048 0.023 0.006 -0.005 0.004
C32 0.129 0.129 0.130 0.000 0.000 0.000

loop_
_atom_type_symbol
_atom_type_description
_atom_type_scat_dispersion_real
_atom_type_scat_dispersion_imag
_atom_type_scat_source
C C 0.0033 0.0016 'International Tables Vol C Tables 4.2.6.8 and 6.1.1.4'
H H 0.0000 0.0000 'International Tables Vol C Tables 4.2.6.8 and 6.1.1.4'
N N 0.0061 0.0033 'International Tables Vol C Tables 4.2.6.8 and 6.1.1.4'
O O 0.0106 0.0060 'International Tables Vol C Tables 4.2.6.8 and 6.1.1.4'
Tb Tb -0.1723 4.1537 'International Tables Vol C Tables 4.2.6.8 and 6.1.1.4'

loop_
_geom_angle_atom_site_label_1
_geom_angle_atom_site_label_2
_geom_angle_atom_site_label_3
_geom_angle
_geom_angle_site_symmetry_1
_geom_angle_site_symmetry_3
O6 Tb1 O4 89.9(2) . .
O6 Tb1 O3 69.9(2) . .
O4 Tb1 O3 155.2(2) . .
O6 Tb1 O9 84.2(2) . .
O4 Tb1 O9 83.1(2) . .
O3 Tb1 O9 80.9(2) . .
O6 Tb1 O2 87.9(2) . .
O4 Tb1 O2 68.1(2) . .
O3 Tb1 O2 123.0(2) . .
O9 Tb1 O2 150.1(2) . .
O6 Tb1 O7 144.5(2) . .
O4 Tb1 O7 116.5(2) . .
O3 Tb1 O7 77.8(2) . .
O9 Tb1 O7 76.5(2) . .
O2 Tb1 O7 122.9(2) . .
O6 Tb1 O8 162.9(2) . .
O4 Tb1 O8 79.4(2) . .
O3 Tb1 O8 123.5(2) . .
O9 Tb1 O8 107.4(2) . .
O2 Tb1 O8 75.9(2) . .
O7 Tb1 O8 52.3(2) . .
O6 Tb1 N3 101.2(2) . .
O4 Tb1 N3 129.2(2) . .
O3 Tb1 N3 70.8(2) . .
O9 Tb1 N3 146.9(2) . .
O2 Tb1 N3 63.0(2) . .
O7 Tb1 N3 81.0(2) . .
O8 Tb1 N3 76.3(2) . .
O6 Tb1 C27 170.0(3) . .
O4 Tb1 C27 99.3(2) . .
O3 Tb1 C27 100.3(2) . .
O9 Tb1 C27 93.0(2) . .
O2 Tb1 C27 99.2(2) . .
O7 Tb1 C27 26.1(3) . .
O8 Tb1 C27 26.3(3) . .
N3 Tb1 C27 76.1(2) . .
O6 Tb1 Tb2 34.57(15) . 12_666
O4 Tb1 Tb2 118.44(15) . 12_666
O3 Tb1 Tb2 37.81(14) . 12_666
O9 Tb1 Tb2 70.87(16) . 12_666
O2 Tb1 Tb2 115.49(14) . 12_666
O7 Tb1 Tb2 110.13(16) . 12_666
O8 Tb1 Tb2 161.01(15) . 12_666
N3 Tb1 Tb2 95.00(16) . 12_666
C27 Tb1 Tb2 135.6(2) . 12_666
O6 Tb1 Tb2 86.97(15) . .
O4 Tb1 Tb2 33.00(15) . .
O3 Tb1 Tb2 150.67(15) . .
O9 Tb1 Tb2 115.41(17) . .
O2 Tb1 Tb2 35.22(14) . .
O7 Tb1 Tb2 128.17(17) . .
O8 Tb1 Tb2 76.78(15) . .
N3 Tb1 Tb2 97.59(17) . .
C27 Tb1 Tb2 102.8(2) . .
Tb2 Tb1 Tb2 121.539(15) 12_666 .
O6 Tb2 O4 119.6(2) 15 .
O6 Tb2 O2 87.6(2) 15 .
O4 Tb2 O2 68.9(2) . .
O6 Tb2 O3 70.1(2) 15 15
O4 Tb2 O3 88.5(2) . 15
O2 Tb2 O3 135.1(2) . 15
O6 Tb2 O10 83.4(2) 15 15
O4 Tb2 O10 151.7(2) . 15
O2 Tb2 O10 132.7(2) . 15
O3 Tb2 O10 84.3(2) 15 15
O6 Tb2 O5 146.6(2) 15 .
O4 Tb2 O5 80.1(2) . .
O2 Tb2 O5 74.2(2) . .
O3 Tb2 O5 141.4(2) 15 .
O10 Tb2 O5 88.6(2) 15 .
O6 Tb2 N1 78.5(2) 15 .
O4 Tb2 N1 127.6(2) . .
O2 Tb2 N1 63.0(2) . .
O3 Tb2 N1 141.2(2) 15 .
O10 Tb2 N1 69.7(2) 15 .
O5 Tb2 N1 68.3(2) . .
O6 Tb2 N4 144.3(2) 15 .
O4 Tb2 N4 70.6(2) . .
O2 Tb2 N4 126.0(2) . .
O3 Tb2 N4 76.5(2) 15 .
O10 Tb2 N4 81.1(2) 15 .
O5 Tb2 N4 65.0(2) . .
N1 Tb2 N4 124.7(2) . .
O6 Tb2 Tb1 34.62(14) 15 15
O4 Tb2 Tb1 116.34(15) . 15
O2 Tb2 Tb1 119.57(14) . 15
O3 Tb2 Tb1 37.96(15) 15 15
O10 Tb2 Tb1 72.34(15) 15 15
O5 Tb2 Tb1 160.94(16) . 15
N1 Tb2 Tb1 104.77(17) . 15
N4 Tb2 Tb1 109.69(17) . 15
O6 Tb2 Tb1 105.00(15) 15 .
O4 Tb2 Tb1 33.32(15) . .
O2 Tb2 Tb1 35.62(14) . .
O3 Tb2 Tb1 112.40(15) 15 .
O10 Tb2 Tb1 162.95(15) 15 .
O5 Tb2 Tb1 76.15(16) . .
N1 Tb2 Tb1 97.07(17) . .
N4 Tb2 Tb1 98.90(18) . .
Tb1 Tb2 Tb1 122.836(15) 15 .
C3 O2 Tb2 124.5(5) . .
C3 O2 Tb1 120.6(5) . .
Tb2 O2 Tb1 109.2(2) . .
C11 O3 Tb2 131.6(5) . 12_666
C11 O3 Tb1 124.2(5) . .
Tb2 O3 Tb1 104.2(2) 12_666 .
C14 O4 Tb2 118.1(5) . .
C14 O4 Tb1 127.1(5) . .
Tb2 O4 Tb1 113.7(2) . .
C16 O5 Tb2 122.2(5) . .
C17 O6 Tb2 127.6(5) . 12_666
C17 O6 Tb1 121.1(5) . .
Tb2 O6 Tb1 110.8(2) 12_666 .
C27 O7 Tb1 94.3(6) . .
C27 O8 Tb1 91.5(6) . .
C22 O9 Tb1 138.4(6) . .
C22 O10 Tb2 134.7(6) . 12_666
C2 N1 O1 113.3(7) . .
C2 N1 Tb2 122.9(6) . .
O1 N1 Tb2 123.8(5) . .
C3 N2 N3 110.6(7) . .
C4 N3 N2 112.6(7) . .
C4 N3 Tb1 128.0(6) . .
N2 N3 Tb1 118.5(5) . .
C15 N4 C12 108.9(8) . .
C15 N4 C13 109.7(8) . .
C12 N4 C13 112.5(8) . .
C15 N4 Tb2 105.3(6) . .
C12 N4 Tb2 111.0(6) . .
C13 N4 Tb2 109.2(5) . .
N1 C2 C1 125.0(8) . .
N1 C2 C3 111.3(7) . .
C1 C2 C3 123.8(8) . .
N2 C3 O2 124.6(8) . .
N2 C3 C2 117.9(7) . .
O2 C3 C2 117.5(7) . .
N3 C4 C5 123.5(8) . .
C6 C5 C11 119.3(8) . .
C6 C5 C4 115.5(8) . .
C11 C5 C4 125.2(8) . .
C7 C6 C5 122.4(9) . .
C6 C7 C9 117.4(9) . .
C6 C7 C8 121.6(9) . .
C9 C7 C8 120.9(9) . .
C10 C9 C7 121.6(9) . .
C9 C10 C11 121.0(8) . .
C9 C10 C12 118.9(9) . 12_666
C11 C10 C12 120.1(8) . 12_666
O3 C11 C10 120.0(8) . .
O3 C11 C5 121.8(8) . .
C10 C11 C5 118.2(8) . .
N4 C12 C10 114.2(8) . 15
N4 C13 C14 112.3(8) . .
O4 C14 C13 111.1(7) . .
N4 C15 C16 116.5(9) . .
O5 C16 C15 107.5(8) . .
C21 C18 C19 114.4(12) . .
C21 C18 C27 112.7(9) . .
C19 C18 C27 109.1(9) . .
C21 C18 C20 107.8(11) . .
C19 C18 C20 105.8(11) . .
C27 C18 C20 106.6(9) . .
O9 C22 O10 123.2(8) . .
O9 C22 C23 118.7(9) . .
O10 C22 C23 118.1(9) . .
C25 C23 C26 124.9(12) . .
C25 C23 C22 116.0(12) . .
C26 C23 C22 115.2(10) . .
C25 C23 C24 93.6(17) . .
C26 C23 C24 94.9(15) . .
C22 C23 C24 101.7(11) . .
O7 C27 O8 121.6(9) . .
O7 C27 C18 118.7(9) . .
O8 C27 C18 119.7(9) . .
O7 C27 Tb1 59.6(5) . .
O8 C27 Tb1 62.2(5) . .
C18 C27 Tb1 172.5(7) . .

loop_
_geom_bond_atom_site_label_1
_geom_bond_atom_site_label_2
_geom_bond_distance
_geom_bond_site_symmetry_2
Tb1 O6 2.269(6) .
Tb1 O4 2.312(6) .
Tb1 O3 2.369(6) .
Tb1 O9 2.369(6) .
Tb1 O2 2.377(6) .
Tb1 O7 2.459(7) .
Tb1 O8 2.514(7) .
Tb1 N3 2.528(7) .
Tb1 C27 2.842(9) .
Tb1 Tb2 3.7330(7) 12_666
Tb1 Tb2 3.8545(8) .
Tb2 O6 2.266(6) 15
Tb2 O4 2.292(6) .
Tb2 O2 2.353(6) .
Tb2 O3 2.361(6) 15
Tb2 O10 2.394(6) 15
Tb2 O5 2.504(6) .
Tb2 N1 2.542(7) .
Tb2 N4 2.577(8) .
Tb2 Tb1 3.7331(7) 15
O1 N1 1.395(9) .
O2 C3 1.322(10) .
O3 C11 1.341(10) .
O3 Tb2 2.361(6) 12_666
O4 C14 1.420(10) .
O5 C16 1.428(12) .
O6 C17 1.442(12) .
O6 Tb2 2.266(6) 12_666
O7 C27 1.253(12) .
O8 C27 1.260(12) .
O9 C22 1.265(12) .
O10 C22 1.277(12) .
O10 Tb2 2.395(6) 12_666
N1 C2 1.282(11) .
N2 C3 1.304(11) .
N2 N3 1.417(10) .
N3 C4 1.290(12) .
N4 C15 1.466(12) .
N4 C12 1.485(12) .
N4 C13 1.485(13) .
O11 C32 1.552(19) .
C1 C2 1.483(12) .
C2 C3 1.484(12) .
C4 C5 1.447(12) .
C5 C6 1.404(13) .
C5 C11 1.405(12) .
C6 C7 1.373(13) .
C7 C9 1.394(13) .
C7 C8 1.512(13) .
C9 C10 1.379(13) .
C10 C11 1.394(13) .
C10 C12 1.530(12) 12_666
C12 C10 1.530(12) 15
C13 C14 1.524(14) .
C15 C16 1.477(14) .
C18 C21 1.484(17) .
C18 C19 1.529(17) .
C18 C27 1.533(13) .
C18 C20 1.554(16) .
C22 C23 1.502(14) .
C23 C25 1.38(2) .
C23 C26 1.439(17) .
C23 C24 1.73(3) .
